data_4112266
loop_
_publ_author_name
'Frank Schaper'
'Stephen R. Foley'
'Richard F. Jordan'

_publ_section_title
;
 Acrylonitrile Polymerization by Cy3PCuMe and (Bipy)2FeEt2
;
_journal_name_full 'Journal of the American Chemical Society'
_journal_page_first 2114
_journal_page_last 2124
_journal_paper_doi 10.1021/ja039018a
_journal_volume 126
_journal_year 2004
_chemical_formula_moiety 'C19 H36 Cu P'
_chemical_formula_sum 'C19 H36 Cu P'
_chemical_formula_weight 358.99
_chemical_name_systematic
; 
 ? 
;
_space_group_IT_number 2
_symmetry_cell_setting triclinic
_symmetry_space_group_name_Hall '-P 1'
_symmetry_space_group_name_H-M 'P -1'
_atom_sites_solution_hydrogens geom
_atom_sites_solution_primary direct
_atom_sites_solution_secondary difmap
_audit_creation_method SHELXL-97
_cell_angle_alpha 88.81(3)
_cell_angle_beta 81.14(3)
_cell_angle_gamma 76.49(3)
_cell_formula_units_Z 2
_cell_length_a 9.1628(18)
_cell_length_b 9.954(2)
_cell_length_c 10.825(2)
_cell_measurement_reflns_used 10709
_cell_measurement_temperature 100(2)
_cell_measurement_theta_max 27.0
_cell_measurement_theta_min 1.9
_cell_volume 948.4(4)
_computing_cell_refinement 'SAINT (Bruker AXS)'
_computing_data_collection 'SAINT (Bruker AXS)'
_computing_data_reduction 'SAINT (Bruker AXS)'
_computing_structure_refinement 'SHELXL-97 (Sheldrick, 1997)'
_computing_structure_solution 'SHELXS-97 (Sheldrick, 1990)'
_diffrn_ambient_temperature 100(2)
_diffrn_measured_fraction_theta_full 0.990
_diffrn_measured_fraction_theta_max 0.990
_diffrn_measurement_device_type 'Bruker SMART APEX'
_diffrn_radiation_monochromator graphite
_diffrn_radiation_source 'fine-focus sealed tube'
_diffrn_radiation_type MoK\a
_diffrn_radiation_wavelength 0.71073
_diffrn_reflns_av_R_equivalents 0.0182
_diffrn_reflns_av_sigmaI/netI 0.0177
_diffrn_reflns_limit_h_max 11
_diffrn_reflns_limit_h_min -11
_diffrn_reflns_limit_k_max 12
_diffrn_reflns_limit_k_min -12
_diffrn_reflns_limit_l_max 13
_diffrn_reflns_limit_l_min -13
_diffrn_reflns_number 10709
_diffrn_reflns_theta_full 27.00
_diffrn_reflns_theta_max 27.00
_diffrn_reflns_theta_min 1.90
_exptl_absorpt_coefficient_mu 1.230
_exptl_absorpt_correction_T_max 0.691
_exptl_absorpt_correction_T_min 0.548
_exptl_absorpt_correction_type multi-scan
_exptl_absorpt_process_details
;
Absorption corrections were applied using SADABS 
based on redundant diffractions. 
SHELXTL (version 5.1) program library (G. Sheldrick, 
Bruker Analytical X-ray Systems, Madison, WI). 
;
_exptl_crystal_colour colourless
_exptl_crystal_density_diffrn 1.257
_exptl_crystal_description 'rhomb fragment'
_exptl_crystal_F_000 388
_exptl_crystal_size_max 0.4
_exptl_crystal_size_mid 0.3
_exptl_crystal_size_min 0.3
_refine_diff_density_max 0.391
_refine_diff_density_min -0.337
_refine_diff_density_rms 0.055
_refine_ls_extinction_method none
_refine_ls_goodness_of_fit_ref 1.070
_refine_ls_hydrogen_treatment mixed
_refine_ls_matrix_type full
_refine_ls_number_parameters 191
_refine_ls_number_reflns 4111
_refine_ls_number_restraints 0
_refine_ls_restrained_S_all 1.070
_refine_ls_R_factor_all 0.0254
_refine_ls_R_factor_gt 0.0250
_refine_ls_shift/su_max 0.001
_refine_ls_shift/su_mean 0.000
_refine_ls_structure_factor_coef Fsqd
_refine_ls_weighting_details 'calc w=1/[\s^2^(Fo^2^)+(0.0384P)^2^+0.3322P] where P=(Fo^2^+2Fc^2^)/3'
_refine_ls_weighting_scheme calc
_refine_ls_wR_factor_gt 0.0672
_refine_ls_wR_factor_ref 0.0675
_reflns_number_gt 4018
_reflns_number_total 4111
_reflns_threshold_expression >2sigma(I)
_cod_data_source_file ja039018asi20031013_122449.cif
_cod_data_source_block hein02t
_cod_original_cell_volume 948.4(3)
_cod_original_sg_symbol_Hall -P1
_cod_database_code 4112266

loop_
_symmetry_equiv_pos_as_xyz
'x, y, z'
'-x, -y, -z'

loop_
_atom_site_label
_atom_site_type_symbol
_atom_site_fract_x
_atom_site_fract_y
_atom_site_fract_z
_atom_site_U_iso_or_equiv
_atom_site_adp_type
_atom_site_occupancy
_atom_site_symmetry_multiplicity
_atom_site_calc_flag
_atom_site_refinement_flags
C1 C 0.16593(14) 0.75478(13) 0.55574(12) 0.0154(2) Uani 1 1 d .
H1 H 0.1062 0.8145 0.4968 0.018 Uiso 1 1 calc R
C2 C 0.32977(15) 0.77059(15) 0.52134(13) 0.0197(3) Uani 1 1 d .
H2A H 0.3321 0.8685 0.5324 0.024 Uiso 1 1 calc R
H2B H 0.3937 0.7145 0.5783 0.024 Uiso 1 1 calc R
C3 C 0.39482(17) 0.72446(17) 0.38623(14) 0.0250(3) Uani 1 1 d .
H3A H 0.3401 0.7892 0.3289 0.030 Uiso 1 1 calc R
H3B H 0.5032 0.7279 0.3696 0.030 Uiso 1 1 calc R
C4 C 0.38100(17) 0.57867(16) 0.36008(13) 0.0238(3) Uani 1 1 d .
H4A H 0.4174 0.5551 0.2705 0.029 Uiso 1 1 calc R
H4B H 0.4458 0.5122 0.4098 0.029 Uiso 1 1 calc R
C5 C 0.21783(18) 0.56623(17) 0.39286(14) 0.0260(3) Uani 1 1 d .
H5A H 0.2124 0.4699 0.3780 0.031 Uiso 1 1 calc R
H5B H 0.1543 0.6270 0.3383 0.031 Uiso 1 1 calc R
C6 C 0.15625(17) 0.60695(15) 0.52987(13) 0.0227(3) Uani 1 1 d .
H6A H 0.0492 0.5998 0.5491 0.027 Uiso 1 1 calc R
H6B H 0.2158 0.5427 0.5847 0.027 Uiso 1 1 calc R
C7 C 0.18811(15) 0.71044(14) 0.82395(12) 0.0159(3) Uani 1 1 d .
H7 H 0.2958 0.6814 0.7816 0.019 Uiso 1 1 calc R
C8 C 0.19298(18) 0.78686(15) 0.94523(13) 0.0216(3) Uani 1 1 d .
H8A H 0.2306 0.8712 0.9239 0.026 Uiso 1 1 calc R
H8B H 0.0891 0.8153 0.9927 0.026 Uiso 1 1 calc R
C9 C 0.2966(2) 0.69429(17) 1.02626(14) 0.0274(3) Uani 1 1 d .
H9A H 0.2923 0.7432 1.1059 0.033 Uiso 1 1 calc R
H9B H 0.4026 0.6751 0.9826 0.033 Uiso 1 1 calc R
C10 C 0.25007(19) 0.55781(16) 1.05429(13) 0.0247(3) Uani 1 1 d .
H10A H 0.3244 0.4976 1.1009 0.030 Uiso 1 1 calc R
H10B H 0.1494 0.5759 1.1077 0.030 Uiso 1 1 calc R
C11 C 0.24259(17) 0.48394(14) 0.93438(13) 0.0204(3) Uani 1 1 d .
H11A H 0.2063 0.3989 0.9556 0.024 Uiso 1 1 calc R
H11B H 0.3456 0.4566 0.8852 0.024 Uiso 1 1 calc R
C12 C 0.13607(16) 0.57671(14) 0.85575(12) 0.0177(3) Uani 1 1 d .
H12A H 0.0315 0.5991 0.9026 0.021 Uiso 1 1 calc R
H12B H 0.1350 0.5273 0.7776 0.021 Uiso 1 1 calc R
C13 C -0.11242(15) 0.80802(14) 0.73927(13) 0.0173(3) Uani 1 1 d .
H13 H -0.1110 0.7074 0.7358 0.021 Uiso 1 1 calc R
C14 C -0.19512(16) 0.86679(15) 0.86773(14) 0.0231(3) Uani 1 1 d .
H14A H -0.1431 0.8155 0.9341 0.028 Uiso 1 1 calc R
H14B H -0.1915 0.9650 0.8744 0.028 Uiso 1 1 calc R
C15 C -0.36042(18) 0.85545(17) 0.88685(17) 0.0329(4) Uani 1 1 d .
H15A H -0.3638 0.7568 0.8864 0.039 Uiso 1 1 calc R
H15B H -0.4120 0.8960 0.9694 0.039 Uiso 1 1 calc R
C16 C -0.44421(18) 0.92978(18) 0.78501(19) 0.0370(4) Uani 1 1 d .
H16A H -0.5492 0.9166 0.7975 0.044 Uiso 1 1 calc R
H16B H -0.4498 1.0300 0.7906 0.044 Uiso 1 1 calc R
C17 C -0.36368(17) 0.87482(19) 0.65648(18) 0.0338(4) Uani 1 1 d .
H17A H -0.4155 0.9297 0.5918 0.041 Uiso 1 1 calc R
H17B H -0.3705 0.7778 0.6472 0.041 Uiso 1 1 calc R
C18 C -0.19630(16) 0.88123(16) 0.63553(14) 0.0237(3) Uani 1 1 d .
H18A H -0.1895 0.9791 0.6328 0.028 Uiso 1 1 calc R
H18B H -0.1464 0.8373 0.5539 0.028 Uiso 1 1 calc R
C19 C 0.15614(19) 1.21901(15) 0.72888(16) 0.0269(3) Uani 1 1 d .
H19A H 0.2491 1.2126 0.7652 0.040 Uiso 1 1 calc R
H19B H 0.0710 1.2820 0.7800 0.040 Uiso 1 1 calc R
H19C H 0.1698 1.2542 0.6437 0.040 Uiso 1 1 calc R
Cu1 Cu 0.114223(18) 1.039506(16) 0.724530(15) 0.01725(7) Uani 1 1 d .
P1 P 0.08500(4) 0.82755(3) 0.71409(3) 0.01407(8) Uani 1 1 d .

loop_
_atom_site_aniso_label
_atom_site_aniso_U_11
_atom_site_aniso_U_22
_atom_site_aniso_U_33
_atom_site_aniso_U_23
_atom_site_aniso_U_13
_atom_site_aniso_U_12
C1 0.0165(6) 0.0163(6) 0.0136(6) 0.0005(5) -0.0024(5) -0.0042(5)
C2 0.0186(6) 0.0221(7) 0.0190(6) -0.0009(5) -0.0010(5) -0.0071(5)
C3 0.0221(7) 0.0312(8) 0.0202(7) -0.0003(6) 0.0024(6) -0.0069(6)
C4 0.0236(7) 0.0278(8) 0.0165(7) -0.0037(5) -0.0029(5) 0.0014(6)
C5 0.0309(8) 0.0288(8) 0.0192(7) -0.0092(6) -0.0012(6) -0.0097(6)
C6 0.0288(7) 0.0217(7) 0.0188(7) -0.0049(5) 0.0012(6) -0.0112(6)
C7 0.0187(6) 0.0167(6) 0.0138(6) 0.0014(5) -0.0032(5) -0.0065(5)
C8 0.0332(8) 0.0191(7) 0.0164(6) 0.0005(5) -0.0065(6) -0.0120(6)
C9 0.0399(9) 0.0286(8) 0.0206(7) 0.0038(6) -0.0140(6) -0.0164(7)
C10 0.0367(8) 0.0239(7) 0.0161(6) 0.0039(5) -0.0082(6) -0.0099(6)
C11 0.0273(7) 0.0180(7) 0.0161(6) 0.0022(5) -0.0032(5) -0.0058(5)
C12 0.0232(6) 0.0158(6) 0.0160(6) 0.0014(5) -0.0041(5) -0.0074(5)
C13 0.0163(6) 0.0145(6) 0.0211(6) -0.0002(5) -0.0006(5) -0.0051(5)
C14 0.0235(7) 0.0190(7) 0.0236(7) 0.0006(5) 0.0044(6) -0.0036(5)
C15 0.0210(7) 0.0260(8) 0.0446(10) 0.0106(7) 0.0094(7) -0.0016(6)
C16 0.0171(7) 0.0312(9) 0.0571(11) 0.0169(8) 0.0039(7) -0.0023(6)
C17 0.0200(7) 0.0345(9) 0.0499(10) 0.0120(8) -0.0121(7) -0.0094(6)
C18 0.0174(6) 0.0271(8) 0.0272(7) 0.0040(6) -0.0052(6) -0.0057(6)
C19 0.0322(8) 0.0169(7) 0.0348(8) -0.0004(6) -0.0080(7) -0.0102(6)
Cu1 0.02038(10) 0.01309(10) 0.01940(10) -0.00047(6) -0.00279(7) -0.00623(7)
P1 0.01604(16) 0.01313(17) 0.01383(16) -0.00009(12) -0.00184(12) -0.00527(12)

loop_
_atom_type_symbol
_atom_type_description
_atom_type_scat_dispersion_real
_atom_type_scat_dispersion_imag
_atom_type_scat_source
C C 0.0033 0.0016 'International Tables Vol C Tables 4.2.6.8 and 6.1.1.4'
H H 0.0000 0.0000 'International Tables Vol C Tables 4.2.6.8 and 6.1.1.4'
P P 0.1023 0.0942 'International Tables Vol C Tables 4.2.6.8 and 6.1.1.4'
Cu Cu 0.3201 1.2651 'International Tables Vol C Tables 4.2.6.8 and 6.1.1.4'

loop_
_geom_angle_atom_site_label_1
_geom_angle_atom_site_label_2
_geom_angle_atom_site_label_3
_geom_angle
C6 C1 C2 110.70(11)
C6 C1 P1 117.10(10)
C2 C1 P1 110.04(9)
C6 C1 H1 106.1
C2 C1 H1 106.1
P1 C1 H1 106.1
C3 C2 C1 111.38(12)
C3 C2 H2A 109.4
C1 C2 H2A 109.4
C3 C2 H2B 109.4
C1 C2 H2B 109.4
H2A C2 H2B 108.0
C4 C3 C2 111.85(12)
C4 C3 H3A 109.2
C2 C3 H3A 109.2
C4 C3 H3B 109.2
C2 C3 H3B 109.2
H3A C3 H3B 107.9
C5 C4 C3 111.02(12)
C5 C4 H4A 109.4
C3 C4 H4A 109.4
C5 C4 H4B 109.4
C3 C4 H4B 109.4
H4A C4 H4B 108.0
C4 C5 C6 110.73(12)
C4 C5 H5A 109.5
C6 C5 H5A 109.5
C4 C5 H5B 109.5
C6 C5 H5B 109.5
H5A C5 H5B 108.1
C1 C6 C5 110.51(12)
C1 C6 H6A 109.5
C5 C6 H6A 109.5
C1 C6 H6B 109.5
C5 C6 H6B 109.5
H6A C6 H6B 108.1
C12 C7 C8 109.94(11)
C12 C7 P1 116.52(9)
C8 C7 P1 111.71(9)
C12 C7 H7 106.0
C8 C7 H7 106.0
P1 C7 H7 106.0
C9 C8 C7 110.85(12)
C9 C8 H8A 109.5
C7 C8 H8A 109.5
C9 C8 H8B 109.5
C7 C8 H8B 109.5
H8A C8 H8B 108.1
C8 C9 C10 111.63(13)
C8 C9 H9A 109.3
C10 C9 H9A 109.3
C8 C9 H9B 109.3
C10 C9 H9B 109.3
H9A C9 H9B 108.0
C11 C10 C9 111.25(12)
C11 C10 H10A 109.4
C9 C10 H10A 109.4
C11 C10 H10B 109.4
C9 C10 H10B 109.4
H10A C10 H10B 108.0
C10 C11 C12 111.11(12)
C10 C11 H11A 109.4
C12 C11 H11A 109.4
C10 C11 H11B 109.4
C12 C11 H11B 109.4
H11A C11 H11B 108.0
C11 C12 C7 110.41(11)
C11 C12 H12A 109.6
C7 C12 H12A 109.6
C11 C12 H12B 109.6
C7 C12 H12B 109.6
H12A C12 H12B 108.1
C14 C13 C18 110.22(12)
C14 C13 P1 110.77(10)
C18 C13 P1 109.83(10)
C14 C13 H13 108.7
C18 C13 H13 108.7
P1 C13 H13 108.7
C15 C14 C13 110.84(13)
C15 C14 H14A 109.5
C13 C14 H14A 109.5
C15 C14 H14B 109.5
C13 C14 H14B 109.5
H14A C14 H14B 108.1
C16 C15 C14 111.41(13)
C16 C15 H15A 109.3
C14 C15 H15A 109.3
C16 C15 H15B 109.3
C14 C15 H15B 109.3
H15A C15 H15B 108.0
C17 C16 C15 110.75(14)
C17 C16 H16A 109.5
C15 C16 H16A 109.5
C17 C16 H16B 109.5
C15 C16 H16B 109.5
H16A C16 H16B 108.1
C16 C17 C18 112.07(15)
C16 C17 H17A 109.2
C18 C17 H17A 109.2
C16 C17 H17B 109.2
C18 C17 H17B 109.2
H17A C17 H17B 107.9
C17 C18 C13 111.77(12)
C17 C18 H18A 109.3
C13 C18 H18A 109.3
C17 C18 H18B 109.3
C13 C18 H18B 109.3
H18A C18 H18B 107.9
Cu1 C19 H19A 109.5
Cu1 C19 H19B 109.5
H19A C19 H19B 109.5
Cu1 C19 H19C 109.5
H19A C19 H19C 109.5
H19B C19 H19C 109.5
C19 Cu1 P1 175.55(5)
C13 P1 C1 105.03(7)
C13 P1 C7 107.22(7)
C1 P1 C7 105.99(6)
C13 P1 Cu1 116.05(5)
C1 P1 Cu1 109.24(5)
C7 P1 Cu1 112.60(5)

loop_
_geom_bond_atom_site_label_1
_geom_bond_atom_site_label_2
_geom_bond_distance
C1 C6 1.5290(19)
C1 C2 1.5339(18)
C1 P1 1.8498(14)
C1 H1 1.0000
C2 C3 1.529(2)
C2 H2A 0.9900
C2 H2B 0.9900
C3 C4 1.522(2)
C3 H3A 0.9900
C3 H3B 0.9900
C4 C5 1.516(2)
C4 H4A 0.9900
C4 H4B 0.9900
C5 C6 1.531(2)
C5 H5A 0.9900
C5 H5B 0.9900
C6 H6A 0.9900
C6 H6B 0.9900
C7 C12 1.5314(18)
C7 C8 1.5426(18)
C7 P1 1.8545(15)
C7 H7 1.0000
C8 C9 1.528(2)
C8 H8A 0.9900
C8 H8B 0.9900
C9 C10 1.527(2)
C9 H9A 0.9900
C9 H9B 0.9900
C10 C11 1.523(2)
C10 H10A 0.9900
C10 H10B 0.9900
C11 C12 1.5270(19)
C11 H11A 0.9900
C11 H11B 0.9900
C12 H12A 0.9900
C12 H12B 0.9900
C13 C14 1.534(2)
C13 C18 1.534(2)
C13 P1 1.8424(14)
C13 H13 1.0000
C14 C15 1.527(2)
C14 H14A 0.9900
C14 H14B 0.9900
C15 C16 1.521(3)
C15 H15A 0.9900
C15 H15B 0.9900
C16 C17 1.519(3)
C16 H16A 0.9900
C16 H16B 0.9900
C17 C18 1.532(2)
C17 H17A 0.9900
C17 H17B 0.9900
C18 H18A 0.9900
C18 H18B 0.9900
C19 Cu1 1.9164(15)
C19 H19A 0.9800
C19 H19B 0.9800
C19 H19C 0.9800
Cu1 P1 2.1953(6)

loop_
_geom_torsion_atom_site_label_1
_geom_torsion_atom_site_label_2
_geom_torsion_atom_site_label_3
_geom_torsion_atom_site_label_4
_geom_torsion
C6 C1 C2 C3 54.58(15)
P1 C1 C2 C3 -174.41(10)
C1 C2 C3 C4 -53.82(16)
C2 C3 C4 C5 55.06(16)
C3 C4 C5 C6 -57.10(17)
C2 C1 C6 C5 -56.74(16)
P1 C1 C6 C5 176.04(10)
C4 C5 C6 C1 58.22(17)
C12 C7 C8 C9 56.89(15)
P1 C7 C8 C9 -172.12(10)
C7 C8 C9 C10 -55.15(17)
C8 C9 C10 C11 54.43(18)
C9 C10 C11 C12 -55.68(17)
C10 C11 C12 C7 57.92(15)
C8 C7 C12 C11 -58.19(15)
P1 C7 C12 C11 173.42(9)
C18 C13 C14 C15 56.19(15)
P1 C13 C14 C15 177.95(10)
C13 C14 C15 C16 -57.69(18)
C14 C15 C16 C17 56.28(19)
C15 C16 C17 C18 -54.40(18)
C16 C17 C18 C13 54.17(18)
C14 C13 C18 C17 -54.49(17)
P1 C13 C18 C17 -176.79(11)
C14 C13 P1 C1 -179.13(9)
C18 C13 P1 C1 -57.15(11)
C14 C13 P1 C7 68.43(11)
C18 C13 P1 C7 -169.59(9)
C14 C13 P1 Cu1 -58.39(11)
C18 C13 P1 Cu1 63.59(11)
C6 C1 P1 C13 -54.79(12)
C2 C1 P1 C13 177.66(9)
C6 C1 P1 C7 58.52(11)
C2 C1 P1 C7 -69.02(10)
C6 C1 P1 Cu1 -179.92(9)
C2 C1 P1 Cu1 52.54(10)
C12 C7 P1 C13 31.88(12)
C8 C7 P1 C13 -95.64(11)
C12 C7 P1 C1 -79.91(11)
C8 C7 P1 C1 152.57(9)
C12 C7 P1 Cu1 160.71(8)
C8 C7 P1 Cu1 33.19(10)
C19 Cu1 P1 C13 -170.9(6)
C19 Cu1 P1 C1 -52.4(6)
C19 Cu1 P1 C7 65.1(6)
